data_4029489
loop_
_publ_author_name
'Yan, Chao Guo'
'Wang, Qi Fang'
'Song, Xiao Kai'
'Sun, Jing'

_publ_section_title
;
 One-step synthesis of pyrido[1,2-a]benzimidazole derivatives by a novel
 multicomponent reaction of chloroacetonitrile, malononitrile, aromatic
 aldehyde, and pyridine.
;
_journal_issue 2
_journal_name_full 'The Journal of organic chemistry'
_journal_page_first 710
_journal_page_last 718
_journal_paper_doi 10.1021/jo802166t
_journal_volume 74
_journal_year 2009
_chemical_formula_moiety 'C27 H18 N4'
_chemical_formula_sum 'C27 H18 N4'
_chemical_formula_weight 398.45
_chemical_name_systematic
; 
 ? 
;
_space_group_IT_number 2
_symmetry_cell_setting triclinic
_symmetry_space_group_name_Hall '-P 1'
_symmetry_space_group_name_H-M 'P -1'
_atom_sites_solution_hydrogens geom
_atom_sites_solution_primary direct
_atom_sites_solution_secondary difmap
_audit_creation_method SHELXL-97
_cell_angle_alpha 83.442(2)
_cell_angle_beta 64.256(2)
_cell_angle_gamma 85.419(2)
_cell_formula_units_Z 2
_cell_length_a 10.454(2)
_cell_length_b 10.645(2)
_cell_length_c 10.660(2)
_cell_measurement_reflns_used 1526
_cell_measurement_temperature 293(2)
_cell_measurement_theta_max 23.9
_cell_measurement_theta_min 5.7
_cell_volume 1060.9(3)
_computing_cell_refinement 'Bruker SMART'
_computing_data_collection 'Bruker SMART'
_computing_data_reduction 'Bruker SAINT'
_computing_molecular_graphics 'Bruker SHELXTL'
_computing_publication_material 'Bruker SHELXTL'
_computing_structure_refinement 'SHELXL-97 (Sheldrick, 1997)'
_computing_structure_solution 'SHELXS-97 (Sheldrick, 1990)'
_diffrn_ambient_temperature 293(2)
_diffrn_measured_fraction_theta_full 0.975
_diffrn_measured_fraction_theta_max 0.975
_diffrn_measurement_device_type 'CCD area detector'
_diffrn_measurement_method 'phi and omega scans'
_diffrn_radiation_monochromator graphite
_diffrn_radiation_source 'fine-focus sealed tube'
_diffrn_radiation_type MoK\a
_diffrn_radiation_wavelength 0.71073
_diffrn_reflns_av_R_equivalents 0.0811
_diffrn_reflns_av_sigmaI/netI 0.0909
_diffrn_reflns_limit_h_max 12
_diffrn_reflns_limit_h_min -12
_diffrn_reflns_limit_k_max 12
_diffrn_reflns_limit_k_min -12
_diffrn_reflns_limit_l_max 12
_diffrn_reflns_limit_l_min -12
_diffrn_reflns_number 8665
_diffrn_reflns_theta_full 25.05
_diffrn_reflns_theta_max 25.05
_diffrn_reflns_theta_min 5.73
_exptl_absorpt_coefficient_mu 0.075
_exptl_absorpt_correction_T_max 0.9770
_exptl_absorpt_correction_T_min 0.9741
_exptl_absorpt_correction_type multi-scan
_exptl_absorpt_process_details sadabs
_exptl_crystal_colour block
_exptl_crystal_density_diffrn 1.247
_exptl_crystal_density_method 'not measured'
_exptl_crystal_description colorless
_exptl_crystal_F_000 416
_exptl_crystal_size_max 0.35
_exptl_crystal_size_mid 0.33
_exptl_crystal_size_min 0.31
_refine_diff_density_max 0.178
_refine_diff_density_min -0.144
_refine_diff_density_rms 0.037
_refine_ls_extinction_method none
_refine_ls_goodness_of_fit_ref 0.917
_refine_ls_hydrogen_treatment constr
_refine_ls_matrix_type full
_refine_ls_number_parameters 270
_refine_ls_number_reflns 3669
_refine_ls_number_restraints 0
_refine_ls_restrained_S_all 0.917
_refine_ls_R_factor_all 0.0871
_refine_ls_R_factor_gt 0.0451
_refine_ls_shift/su_max 0.000
_refine_ls_shift/su_mean 0.000
_refine_ls_structure_factor_coef Fsqd
_refine_ls_weighting_details 'calc w=1/[\s^2^(Fo^2^)+(0.0499P)^2^+0.0000P] where P=(Fo^2^+2Fc^2^)/3'
_refine_ls_weighting_scheme calc
_refine_ls_wR_factor_gt 0.0996
_refine_ls_wR_factor_ref 0.1231
_reflns_number_gt 2139
_reflns_number_total 3669
_reflns_threshold_expression >2sigma(I)
_cod_data_source_file jo802166t_si_001.cif
_cod_data_source_block 2b
_cod_depositor_comments
;
The following automatic conversions were performed:

'_symmetry_cell_setting' value 'Triclinic' changed to 'triclinic'
according to
/usr/data/users/saulius/automatic-downloads/retrospective/ACS/lib/dictionaries/cif_core.dic
dictionary named 'cif_core.dic' version 2.4.2 from 2011-04-26.

Automatic conversion script
Id: cif_fix_values 2281 2013-09-26 08:29:07Z andrius 
;
_cod_original_cell_volume 1061.0(4)
_cod_original_sg_symbol_Hall -P1
_cod_original_sg_symbol_H-M P-1
_cod_database_code 4029489

loop_
_symmetry_equiv_pos_as_xyz
'x, y, z'
'-x, -y, -z'

loop_
_atom_site_label
_atom_site_type_symbol
_atom_site_fract_x
_atom_site_fract_y
_atom_site_fract_z
_atom_site_U_iso_or_equiv
_atom_site_adp_type
_atom_site_occupancy
_atom_site_symmetry_multiplicity
_atom_site_calc_flag
_atom_site_refinement_flags
N1 N 0.89522(18) 0.16928(16) 0.46520(18) 0.0459(4) Uani 1 1 d .
N4 N 0.82001(16) 0.30084(16) 0.63979(17) 0.0416(4) Uani 1 1 d .
C1 C 0.8570(2) 0.3255(2) 0.2914(2) 0.0421(5) Uani 1 1 d .
C13 C 0.7021(2) 0.57691(18) 0.6261(2) 0.0382(5) Uani 1 1 d .
C2 C 0.8533(2) 0.28479(19) 0.4224(2) 0.0399(5) Uani 1 1 d .
C4 C 0.75206(19) 0.49328(18) 0.5099(2) 0.0382(5) Uani 1 1 d .
C3 C 0.80361(19) 0.36993(19) 0.5268(2) 0.0388(5) Uani 1 1 d .
C6 C 0.8084(2) 0.4494(2) 0.2709(2) 0.0423(5) Uani 1 1 d .
C5 C 0.7548(2) 0.53295(19) 0.3783(2) 0.0398(5) Uani 1 1 d .
C20 C 0.7006(2) 0.66250(19) 0.3508(2) 0.0422(5) Uani 1 1 d .
C18 C 0.5737(2) 0.5581(2) 0.7434(2) 0.0483(6) Uani 1 1 d .
H18 H 0.5123 0.4985 0.7455 0.058 Uiso 1 1 calc R
C28 C 0.9095(2) 0.2397(2) 0.1836(2) 0.0499(6) Uani 1 1 d .
N3 N 0.8112(2) 0.5130(2) 0.0285(2) 0.0701(6) Uani 1 1 d .
C12 C 0.7995(2) 0.3330(2) 0.7697(2) 0.0500(6) Uani 1 1 d .
H12 H 0.7680 0.4143 0.7959 0.060 Uiso 1 1 calc R
C8 C 0.8740(2) 0.1799(2) 0.5957(2) 0.0441(5) Uani 1 1 d .
C27 C 0.8098(2) 0.4884(2) 0.1359(3) 0.0481(5) Uani 1 1 d .
N2 N 0.9517(2) 0.1690(2) 0.1005(2) 0.0712(6) Uani 1 1 d .
C17 C 0.5368(2) 0.6277(2) 0.8572(2) 0.054 Uani 1 1 d .
H17 H 0.4501 0.6144 0.9344 0.064 Uiso 1 1 calc R
C16 C 0.6257(2) 0.7164(2) 0.8588(2) 0.052 Uani 1 1 d .
C21 C 0.5600(2) 0.7008(2) 0.4254(2) 0.0514(6) Uani 1 1 d .
H21 H 0.4974 0.6453 0.4947 0.062 Uiso 1 1 calc R
C9 C 0.9020(2) 0.0903(2) 0.6897(2) 0.0539(6) Uani 1 1 d .
H9 H 0.9383 0.0100 0.6633 0.065 Uiso 1 1 calc R
C14 C 0.7885(2) 0.6687(2) 0.6250(2) 0.0560(6) Uani 1 1 d .
H14 H 0.8730 0.6853 0.5460 0.067 Uiso 1 1 calc R
C25 C 0.7899(2) 0.7489(2) 0.2491(2) 0.0554(6) Uani 1 1 d .
H25 H 0.8846 0.7254 0.1971 0.067 Uiso 1 1 calc R
C15 C 0.7511(2) 0.7364(2) 0.7403(3) 0.0618(7) Uani 1 1 d .
H15 H 0.8120 0.7968 0.7377 0.074 Uiso 1 1 calc R
C11 C 0.8256(2) 0.2452(2) 0.8572(2) 0.0580(6) Uani 1 1 d .
H11 H 0.8102 0.2660 0.9452 0.070 Uiso 1 1 calc R
C10 C 0.8761(2) 0.1217(2) 0.8185(3) 0.0604(7) Uani 1 1 d .
H10 H 0.8915 0.0619 0.8816 0.073 Uiso 1 1 calc R
C24 C 0.7412(3) 0.8687(2) 0.2235(3) 0.0631(7) Uani 1 1 d .
H24 H 0.8038 0.9248 0.1551 0.076 Uiso 1 1 calc R
C23 C 0.6012(3) 0.9070(2) 0.2976(3) 0.0589(6) Uani 1 1 d .
C22 C 0.5122(2) 0.8209(2) 0.3976(3) 0.0609(7) Uani 1 1 d .
H22 H 0.4171 0.8442 0.4480 0.073 Uiso 1 1 calc R
C19 C 0.5885(3) 0.7868(3) 0.9868(3) 0.0800(8) Uani 1 1 d .
H19A H 0.6170 0.7359 1.0513 0.120 Uiso 1 1 calc R
H19B H 0.4878 0.8040 1.0310 0.120 Uiso 1 1 calc R
H19C H 0.6372 0.8651 0.9592 0.120 Uiso 1 1 calc R
C26 C 0.5478(4) 1.0379(3) 0.2673(3) 0.0966(10) Uani 1 1 d .
H26A H 0.6188 1.0981 0.2491 0.145 Uiso 1 1 calc R
H26B H 0.4623 1.0596 0.3465 0.145 Uiso 1 1 calc R
H26C H 0.5285 1.0391 0.1870 0.145 Uiso 1 1 calc R

loop_
_atom_site_aniso_label
_atom_site_aniso_U_11
_atom_site_aniso_U_22
_atom_site_aniso_U_33
_atom_site_aniso_U_23
_atom_site_aniso_U_13
_atom_site_aniso_U_12
N1 0.0549(10) 0.0388(11) 0.0428(11) -0.0050(9) -0.0206(9) 0.0059(8)
N4 0.0438(9) 0.0438(11) 0.0363(10) -0.0058(8) -0.0169(8) 0.0056(8)
C1 0.0433(11) 0.0441(13) 0.0368(13) -0.0072(10) -0.0155(10) 0.0054(10)
C13 0.0425(11) 0.0306(11) 0.0422(13) -0.0067(10) -0.0192(10) 0.0062(9)
C2 0.0407(11) 0.0373(12) 0.0378(12) -0.0050(10) -0.0139(9) 0.0053(9)
C4 0.0346(10) 0.0372(12) 0.0386(12) -0.0020(10) -0.0121(9) -0.0010(9)
C3 0.0412(11) 0.0386(12) 0.0355(12) -0.0041(10) -0.0161(9) 0.0040(9)
C6 0.0414(11) 0.0461(13) 0.0374(13) -0.0017(11) -0.0157(10) 0.0009(10)
C5 0.0383(11) 0.0401(12) 0.0381(12) -0.0023(10) -0.0142(9) -0.0001(9)
C20 0.0444(12) 0.0416(13) 0.0424(13) -0.0020(10) -0.0212(10) 0.0006(10)
C18 0.0432(12) 0.0523(14) 0.0443(13) -0.0074(11) -0.0136(11) 0.0005(10)
C28 0.0591(14) 0.0506(15) 0.0399(14) -0.0067(12) -0.0226(11) 0.0112(11)
N3 0.0921(16) 0.0686(15) 0.0557(14) -0.0057(12) -0.0395(12) 0.0094(12)
C12 0.0542(13) 0.0534(15) 0.0440(14) -0.0119(12) -0.0228(11) 0.0110(11)
C8 0.0480(12) 0.0380(13) 0.0442(14) -0.0037(11) -0.0190(10) 0.0049(10)
C27 0.0532(13) 0.0454(14) 0.0464(15) -0.0047(11) -0.0233(11) 0.0076(10)
N2 0.0970(16) 0.0642(14) 0.0520(14) -0.0150(12) -0.0331(12) 0.0202(12)
C17 0.050 0.061 0.040 -0.010 -0.010 0.011
C16 0.065 0.044 0.054 -0.016 -0.033 0.012
C21 0.0471(13) 0.0479(14) 0.0539(14) -0.0006(11) -0.0182(11) 0.0011(11)
C9 0.0680(15) 0.0402(13) 0.0526(16) -0.0020(12) -0.0271(12) 0.0075(11)
C14 0.0489(13) 0.0585(15) 0.0510(15) -0.0118(13) -0.0102(11) -0.0052(11)
C25 0.0519(13) 0.0496(15) 0.0557(15) 0.0028(12) -0.0166(11) 0.0000(11)
C15 0.0576(14) 0.0588(16) 0.0714(18) -0.0182(14) -0.0263(13) -0.0058(12)
C11 0.0691(15) 0.0626(17) 0.0470(14) -0.0100(13) -0.0314(12) 0.0178(13)
C10 0.0725(16) 0.0587(16) 0.0501(16) 0.0021(13) -0.0303(13) 0.0115(13)
C24 0.0739(17) 0.0460(15) 0.0612(16) 0.0102(13) -0.0247(14) -0.0032(13)
C23 0.0786(17) 0.0436(14) 0.0597(16) -0.0052(13) -0.0365(14) 0.0105(13)
C22 0.0523(14) 0.0606(16) 0.0672(17) -0.0100(14) -0.0256(13) 0.0185(12)
C19 0.100(2) 0.078(2) 0.0736(19) -0.0357(16) -0.0444(16) 0.0157(16)
C26 0.129(3) 0.0581(18) 0.106(2) -0.0037(17) -0.059(2) 0.0290(17)

loop_
_atom_type_symbol
_atom_type_description
_atom_type_scat_dispersion_real
_atom_type_scat_dispersion_imag
_atom_type_scat_source
C C 0.0033 0.0016 'International Tables Vol C Tables 4.2.6.8 and 6.1.1.4'
H H 0.0000 0.0000 'International Tables Vol C Tables 4.2.6.8 and 6.1.1.4'
N N 0.0061 0.0033 'International Tables Vol C Tables 4.2.6.8 and 6.1.1.4'

loop_
_geom_angle_atom_site_label_1
_geom_angle_atom_site_label_2
_geom_angle_atom_site_label_3
_geom_angle
C8 N1 C2 104.55(17)
C12 N4 C3 132.60(18)
C12 N4 C8 121.25(18)
C3 N4 C8 106.08(16)
C2 C1 C6 118.19(19)
C2 C1 C28 119.24(18)
C6 C1 C28 122.56(18)
C14 C13 C18 118.2(2)
C14 C13 C4 120.22(18)
C18 C13 C4 121.38(17)
N1 C2 C1 128.15(19)
N1 C2 C3 112.91(17)
C1 C2 C3 118.93(18)
C3 C4 C5 116.65(18)
C3 C4 C13 120.25(17)
C5 C4 C13 123.07(18)
C4 C3 N4 132.27(18)
C4 C3 C2 123.97(18)
N4 C3 C2 103.76(16)
C1 C6 C5 122.31(18)
C1 C6 C27 117.24(19)
C5 C6 C27 120.40(19)
C4 C5 C6 119.90(18)
C4 C5 C20 120.49(18)
C6 C5 C20 119.61(17)
C21 C20 C25 117.6(2)
C21 C20 C5 121.54(18)
C25 C20 C5 120.89(18)
C17 C18 C13 120.4(2)
C17 C18 H18 119.8
C13 C18 H18 119.8
N2 C28 C1 178.1(2)
C11 C12 N4 119.1(2)
C11 C12 H12 120.5
N4 C12 H12 120.5
N1 C8 N4 112.67(18)
N1 C8 C9 129.2(2)
N4 C8 C9 118.1(2)
N3 C27 C6 176.6(2)
C16 C17 C18 121.6(2)
C16 C17 H17 119.2
C18 C17 H17 119.2
C15 C16 C17 117.3(2)
C15 C16 C19 121.3(2)
C17 C16 C19 121.4(2)
C22 C21 C20 120.5(2)
C22 C21 H21 119.7
C20 C21 H21 119.7
C10 C9 C8 119.8(2)
C10 C9 H9 120.1
C8 C9 H9 120.1
C13 C14 C15 120.8(2)
C13 C14 H14 119.6
C15 C14 H14 119.6
C24 C25 C20 121.3(2)
C24 C25 H25 119.3
C20 C25 H25 119.3
C16 C15 C14 121.6(2)
C16 C15 H15 119.2
C14 C15 H15 119.2
C12 C11 C10 121.4(2)
C12 C11 H11 119.3
C10 C11 H11 119.3
C9 C10 C11 120.2(2)
C9 C10 H10 119.9
C11 C10 H10 119.9
C25 C24 C23 121.2(2)
C25 C24 H24 119.4
C23 C24 H24 119.4
C22 C23 C24 117.5(2)
C22 C23 C26 121.5(2)
C24 C23 C26 120.9(2)
C23 C22 C21 121.9(2)
C23 C22 H22 119.1
C21 C22 H22 119.1
C16 C19 H19A 109.5
C16 C19 H19B 109.5
H19A C19 H19B 109.5
C16 C19 H19C 109.5
H19A C19 H19C 109.5
H19B C19 H19C 109.5
C23 C26 H26A 109.5
C23 C26 H26B 109.5
H26A C26 H26B 109.5
C23 C26 H26C 109.5
H26A C26 H26C 109.5
H26B C26 H26C 109.5

loop_
_geom_bond_atom_site_label_1
_geom_bond_atom_site_label_2
_geom_bond_distance
N1 C8 1.327(3)
N1 C2 1.368(2)
N4 C12 1.386(3)
N4 C3 1.406(2)
N4 C8 1.410(3)
C1 C2 1.398(3)
C1 C6 1.403(3)
C1 C28 1.439(3)
C13 C14 1.378(3)
C13 C18 1.390(3)
C13 C4 1.489(3)
C2 C3 1.409(3)
C4 C3 1.402(3)
C4 C5 1.407(3)
C6 C5 1.418(3)
C6 C27 1.446(3)
C5 C20 1.495(3)
C20 C21 1.386(3)
C20 C25 1.386(3)
C18 C17 1.386(3)
C18 H18 0.9300
C28 N2 1.142(3)
N3 C27 1.139(3)
C12 C11 1.341(3)
C12 H12 0.9300
C8 C9 1.411(3)
C17 C16 1.384(3)
C17 H17 0.9300
C16 C15 1.380(3)
C16 C19 1.517(3)
C21 C22 1.383(3)
C21 H21 0.9300
C9 C10 1.355(3)
C9 H9 0.9300
C14 C15 1.387(3)
C14 H14 0.9300
C25 C24 1.378(3)
C25 H25 0.9300
C15 H15 0.9300
C11 C10 1.414(3)
C11 H11 0.9300
C10 H10 0.9300
C24 C23 1.380(3)
C24 H24 0.9300
C23 C22 1.376(3)
C23 C26 1.513(3)
C22 H22 0.9300
C19 H19A 0.9600
C19 H19B 0.9600
C19 H19C 0.9600
C26 H26A 0.9600
C26 H26B 0.9600
C26 H26C 0.9600

loop_
_geom_torsion_atom_site_label_1
_geom_torsion_atom_site_label_2
_geom_torsion_atom_site_label_3
_geom_torsion_atom_site_label_4
_geom_torsion
C8 N1 C2 C1 178.30(19)
C8 N1 C2 C3 -0.5(2)
C6 C1 C2 N1 -179.77(18)
C28 C1 C2 N1 0.4(3)
C6 C1 C2 C3 -1.1(3)
C28 C1 C2 C3 179.11(18)
C14 C13 C4 C3 100.8(2)
C18 C13 C4 C3 -73.7(2)
C14 C13 C4 C5 -77.2(2)
C18 C13 C4 C5 108.4(2)
C5 C4 C3 N4 178.26(18)
C13 C4 C3 N4 0.2(3)
C5 C4 C3 C2 -1.7(3)
C13 C4 C3 C2 -179.80(17)
C12 N4 C3 C4 -4.7(3)
C8 N4 C3 C4 178.46(19)
C12 N4 C3 C2 175.23(19)
C8 N4 C3 C2 -1.56(19)
N1 C2 C3 C4 -178.71(17)
C1 C2 C3 C4 2.4(3)
N1 C2 C3 N4 1.3(2)
C1 C2 C3 N4 -177.58(16)
C2 C1 C6 C5 -0.8(3)
C28 C1 C6 C5 179.03(18)
C2 C1 C6 C27 -178.46(18)
C28 C1 C6 C27 1.4(3)
C3 C4 C5 C6 -0.2(3)
C13 C4 C5 C6 177.82(17)
C3 C4 C5 C20 179.37(16)
C13 C4 C5 C20 -2.6(3)
C1 C6 C5 C4 1.5(3)
C27 C6 C5 C4 179.07(18)
C1 C6 C5 C20 -178.14(17)
C27 C6 C5 C20 -0.5(3)
C4 C5 C20 C21 -61.9(3)
C6 C5 C20 C21 117.7(2)
C4 C5 C20 C25 118.1(2)
C6 C5 C20 C25 -62.3(3)
C14 C13 C18 C17 -1.9(3)
C4 C13 C18 C17 172.65(18)
C3 N4 C12 C11 -179.4(2)
C8 N4 C12 C11 -3.0(3)
C2 N1 C8 N4 -0.6(2)
C2 N1 C8 C9 -178.3(2)
C12 N4 C8 N1 -175.80(17)
C3 N4 C8 N1 1.4(2)
C12 N4 C8 C9 2.2(3)
C3 N4 C8 C9 179.43(17)
C13 C18 C17 C16 -0.6(3)
C18 C17 C16 C15 2.2(3)
C18 C17 C16 C19 -176.5(2)
C25 C20 C21 C22 0.3(3)
C5 C20 C21 C22 -179.66(19)
N1 C8 C9 C10 178.0(2)
N4 C8 C9 C10 0.4(3)
C18 C13 C14 C15 2.8(3)
C4 C13 C14 C15 -171.9(2)
C21 C20 C25 C24 0.4(3)
C5 C20 C25 C24 -179.6(2)
C17 C16 C15 C14 -1.4(3)
C19 C16 C15 C14 177.3(2)
C13 C14 C15 C16 -1.1(4)
N4 C12 C11 C10 1.2(3)
C8 C9 C10 C11 -2.2(3)
C12 C11 C10 C9 1.4(3)
C20 C25 C24 C23 -0.5(4)
C25 C24 C23 C22 -0.1(4)
C25 C24 C23 C26 -178.9(2)
C24 C23 C22 C21 0.9(4)
C26 C23 C22 C21 179.6(2)
C20 C21 C22 C23 -1.0(3)
